data_4110986
loop_
_publ_author_name
'Weiping Su'
'Youngjo Kim'
'Arkady Ellern'
'Ilia A. Guzei'
'John G. Verkade'

_publ_section_title
;
 Facile Synthesis of Monomeric Alumatranes
;
_journal_name_full 'Journal of the American Chemical Society'
_journal_page_first 13727
_journal_page_last 13735
_journal_paper_doi 10.1021/ja0626786
_journal_volume 128
_journal_year 2006
_chemical_formula_moiety 'C108 H134 Al6 N4 O22'
_chemical_formula_sum 'C108 H134 Al6 N4 O22'
_chemical_formula_weight 2002.07
_chemical_name_systematic
; 
 ? 
;
_space_group_IT_number 15
_symmetry_cell_setting monoclinic
_symmetry_space_group_name_Hall '-C 2yc'
_symmetry_space_group_name_H-M 'C 1 2/c 1'
_atom_sites_solution_hydrogens geom
_atom_sites_solution_primary direct
_atom_sites_solution_secondary difmap
_audit_creation_method SHELXL-97
_cell_angle_alpha 90.00
_cell_angle_beta 134.620(10)
_cell_angle_gamma 90.00
_cell_formula_units_Z 4
_cell_length_a 37.345(11)
_cell_length_b 18.611(5)
_cell_length_c 26.234(7)
_cell_measurement_reflns_used 954
_cell_measurement_temperature 203(2)
_cell_measurement_theta_max 20.86
_cell_measurement_theta_min 2.57
_cell_volume 12978(7)
_computing_cell_refinement 'Bruker SMART'
_computing_data_collection 'Bruker SMART'
_computing_data_reduction 'Bruker SAINT'
_computing_molecular_graphics 'Bruker SHELXTL'
_computing_publication_material 'Bruker SHELXTL'
_computing_structure_refinement 'SHELXL-97 (Sheldrick, 1997)'
_computing_structure_solution 'SHELXS-97 (Sheldrick, 1990)'
_diffrn_ambient_temperature 203(2)
_diffrn_measured_fraction_theta_full 0.994
_diffrn_measured_fraction_theta_max 0.994
_diffrn_measurement_device_type 'CCD area detector'
_diffrn_measurement_method 'phi and omega scans'
_diffrn_radiation_monochromator graphite
_diffrn_radiation_source 'fine-focus sealed tube'
_diffrn_radiation_type MoK\a
_diffrn_radiation_wavelength 0.71073
_diffrn_reflns_av_R_equivalents 0.0479
_diffrn_reflns_av_sigmaI/netI 0.0370
_diffrn_reflns_limit_h_max 37
_diffrn_reflns_limit_h_min -34
_diffrn_reflns_limit_k_max 18
_diffrn_reflns_limit_k_min -18
_diffrn_reflns_limit_l_max 26
_diffrn_reflns_limit_l_min -26
_diffrn_reflns_number 32397
_diffrn_reflns_theta_full 20.82
_diffrn_reflns_theta_max 20.82
_diffrn_reflns_theta_min 1.34
_exptl_absorpt_coefficient_mu 0.108
_exptl_absorpt_correction_T_max 1
_exptl_absorpt_correction_T_min 0.73
_exptl_absorpt_correction_type multi-scan
_exptl_absorpt_process_details 'Bruker, SADABS'
_exptl_crystal_colour colorless
_exptl_crystal_density_diffrn 1.025
_exptl_crystal_density_meas ?
_exptl_crystal_description prism
_exptl_crystal_F_000 4256
_exptl_crystal_size_max 0.40
_exptl_crystal_size_mid 0.20
_exptl_crystal_size_min 0.18
_refine_diff_density_max 0.820
_refine_diff_density_min -0.331
_refine_diff_density_rms 0.093
_refine_ls_extinction_method none
_refine_ls_goodness_of_fit_ref 1.059
_refine_ls_hydrogen_treatment mixed
_refine_ls_matrix_type full
_refine_ls_number_parameters 652
_refine_ls_number_reflns 6770
_refine_ls_number_restraints 0
_refine_ls_restrained_S_all 1.059
_refine_ls_R_factor_all 0.0929
_refine_ls_R_factor_gt 0.0710
_refine_ls_shift/su_max 0.001
_refine_ls_shift/su_mean 0.000
_refine_ls_structure_factor_coef Fsqd
_refine_ls_weighting_details 'calc w=1/[\s^2^(Fo^2^)+(0.1653P)^2^+24.2528P] where P=(Fo^2^+2Fc^2^)/3'
_refine_ls_weighting_scheme calc
_refine_ls_wR_factor_gt 0.2183
_refine_ls_wR_factor_ref 0.2489
_reflns_number_gt 5042
_reflns_number_total 6770
_reflns_threshold_expression >2sigma(I)
_cod_data_source_file ja0626786si20060804_052600.cif
_cod_data_source_block ver91
_cod_depositor_comments
;
The following automatic conversions were performed:

'_exptl_crystal_density_meas' value 'none' was changed to '?' - the
value is perceived as not measured.

Automatic conversion script
Id: cif_fix_values 3008 2015-01-20 13:52:24Z robertas 
;
_cod_original_cell_volume 12978(6)
_cod_database_code 4110986

loop_
_symmetry_equiv_pos_as_xyz
'x, y, z'
'-x, y, -z+1/2'
'x+1/2, y+1/2, z'
'-x+1/2, y+1/2, -z+1/2'
'-x, -y, -z'
'x, -y, z-1/2'
'-x+1/2, -y+1/2, -z'
'x+1/2, -y+1/2, z-1/2'

loop_
_atom_site_label
_atom_site_type_symbol
_atom_site_fract_x
_atom_site_fract_y
_atom_site_fract_z
_atom_site_U_iso_or_equiv
_atom_site_adp_type
_atom_site_occupancy
_atom_site_symmetry_multiplicity
_atom_site_calc_flag
_atom_site_refinement_flags
Al1 Al 0.10154(5) 0.18480(8) 0.90912(7) 0.0419(5) Uani 1 1 d .
Al2 Al 0.10496(5) 0.51655(8) 0.90328(8) 0.0530(5) Uani 1 1 d .
Al3 Al 0.0000 0.27151(10) 0.7500 0.0410(6) Uani 1 2 d S
Al4 Al 0.0000 0.42866(10) 0.7500 0.0455(6) Uani 1 2 d S
C1 C 0.19889(17) 0.2510(3) 1.0223(3) 0.0480(13) Uani 1 1 d .
C2 C 0.22973(18) 0.3048(3) 1.0338(3) 0.0552(14) Uani 1 1 d .
C3 C 0.2088(2) 0.3571(3) 0.9743(3) 0.0631(16) Uani 1 1 d .
H3A H 0.2317 0.3974 0.9935 0.095 Uiso 1 1 calc R
H3B H 0.1763 0.3744 0.9534 0.095 Uiso 1 1 calc R
H3C H 0.2049 0.3332 0.9378 0.095 Uiso 1 1 calc R
C4 C 0.2791(2) 0.3075(3) 1.0998(3) 0.0646(16) Uani 1 1 d .
H4 H 0.3000 0.3441 1.1082 0.078 Uiso 1 1 calc R
C5 C 0.2987(2) 0.2593(4) 1.1532(3) 0.0710(17) Uani 1 1 d .
C6 C 0.3543(2) 0.2628(4) 1.2249(4) 0.104(3) Uani 1 1 d .
H6A H 0.3753 0.2466 1.2180 0.155 Uiso 1 1 calc R
H6B H 0.3596 0.2320 1.2596 0.155 Uiso 1 1 calc R
H6C H 0.3630 0.3119 1.2424 0.155 Uiso 1 1 calc R
C7 C 0.2674(2) 0.2069(3) 1.1413(3) 0.0649(16) Uani 1 1 d .
H7 H 0.2801 0.1736 1.1776 0.078 Uiso 1 1 calc R
C8 C 0.21716(18) 0.2029(3) 1.0760(3) 0.0531(14) Uani 1 1 d .
C9 C 0.18171(19) 0.1481(3) 1.0639(3) 0.0538(14) Uani 1 1 d .
H9A H 0.2017 0.1119 1.1019 0.065 Uiso 1 1 calc R
H9B H 0.1606 0.1724 1.0680 0.065 Uiso 1 1 calc R
C10 C 0.10762(17) 0.0567(3) 0.8522(3) 0.0448(13) Uani 1 1 d .
C11 C 0.0811(2) 0.0125(3) 0.7930(3) 0.0561(14) Uani 1 1 d .
C12 C 0.0355(2) 0.0377(3) 0.7187(3) 0.080(2) Uani 1 1 d .
H12A H 0.0117 0.0588 0.7186 0.121 Uiso 1 1 calc R
H12B H 0.0199 -0.0028 0.6861 0.121 Uiso 1 1 calc R
H12C H 0.0453 0.0733 0.7035 0.121 Uiso 1 1 calc R
C13 C 0.0978(2) -0.0570(3) 0.8024(3) 0.0687(17) Uani 1 1 d .
H13 H 0.0799 -0.0866 0.7618 0.082 Uiso 1 1 calc R
C14 C 0.1395(2) -0.0854(3) 0.8684(3) 0.0672(16) Uani 1 1 d .
C15 C 0.1552(3) -0.1631(3) 0.8772(4) 0.106(3) Uani 1 1 d .
H15A H 0.1889 -0.1697 0.9242 0.158 Uiso 1 1 calc R
H15B H 0.1546 -0.1753 0.8407 0.158 Uiso 1 1 calc R
H15C H 0.1320 -0.1940 0.8724 0.158 Uiso 1 1 calc R
C16 C 0.1655(2) -0.0410(3) 0.9260(3) 0.0620(15) Uani 1 1 d .
H16 H 0.1943 -0.0586 0.9714 0.074 Uiso 1 1 calc R
C17 C 0.15064(18) 0.0305(3) 0.9198(3) 0.0515(14) Uani 1 1 d .
C18 C 0.18035(18) 0.0769(3) 0.9853(3) 0.0516(14) Uani 1 1 d .
H18A H 0.2063 0.0476 1.0278 0.062 Uiso 1 1 calc R
H18B H 0.1974 0.1146 0.9827 0.062 Uiso 1 1 calc R
C19 C 0.05542(19) 0.1420(3) 0.9591(3) 0.0579(15) Uani 1 1 d .
C20 C 0.0241(2) 0.1701(4) 0.9647(3) 0.084(2) Uani 1 1 d .
C21 C -0.0077(3) 0.2354(5) 0.9226(4) 0.118(3) Uani 1 1 d .
H21A H 0.0137 0.2748 0.9332 0.177 Uiso 1 1 calc R
H21B H -0.0255 0.2489 0.9356 0.177 Uiso 1 1 calc R
H21C H -0.0318 0.2245 0.8718 0.177 Uiso 1 1 calc R
C22 C 0.0246(3) 0.1375(6) 1.0135(4) 0.123(3) Uani 1 1 d .
H22 H 0.0040 0.1566 1.0187 0.148 Uiso 1 1 calc R
C23 C 0.0544(3) 0.0780(6) 1.0544(4) 0.117(3) Uani 1 1 d .
C24 C 0.0537(4) 0.0423(8) 1.1041(6) 0.187(6) Uani 1 1 d .
H24A H 0.0828 0.0572 1.1528 0.280 Uiso 1 1 calc R
H24B H 0.0544 -0.0094 1.1002 0.280 Uiso 1 1 calc R
H24C H 0.0233 0.0558 1.0918 0.280 Uiso 1 1 calc R
C25 C 0.0859(2) 0.0519(4) 1.0462(3) 0.087(2) Uani 1 1 d .
H25 H 0.1067 0.0121 1.0733 0.105 Uiso 1 1 calc R
C26 C 0.08645(19) 0.0834(3) 1.0000(3) 0.0562(14) Uani 1 1 d .
C27 C 0.11897(18) 0.0543(3) 0.9905(3) 0.0532(14) Uani 1 1 d .
H27A H 0.1422 0.0188 1.0281 0.064 Uiso 1 1 calc R
H27B H 0.0976 0.0295 0.9442 0.064 Uiso 1 1 calc R
C28 C 0.0595(2) 0.6482(3) 0.8942(4) 0.078(2) Uani 1 1 d .
C29 C 0.0168(2) 0.6927(3) 0.8468(4) 0.092(2) Uani 1 1 d .
C30 C -0.0332(2) 0.6648(4) 0.7783(4) 0.111(3) Uani 1 1 d .
H30A H -0.0285 0.6400 0.7508 0.166 Uiso 1 1 calc R
H30B H -0.0562 0.7046 0.7506 0.166 Uiso 1 1 calc R
H30C H -0.0469 0.6317 0.7895 0.166 Uiso 1 1 calc R
C31 C 0.0215(3) 0.7647(4) 0.8669(5) 0.119(3) Uani 1 1 d .
H31 H -0.0069 0.7947 0.8366 0.143 Uiso 1 1 calc R
C32 C 0.0654(3) 0.7929(4) 0.9282(5) 0.112(3) Uani 1 1 d .
C33 C 0.0690(3) 0.8732(4) 0.9436(7) 0.169(5) Uani 1 1 d .
H33A H 0.0898 0.8965 0.9390 0.254 Uiso 1 1 calc R
H33B H 0.0838 0.8798 0.9918 0.254 Uiso 1 1 calc R
H33C H 0.0356 0.8941 0.9096 0.254 Uiso 1 1 calc R
C34 C 0.1064(3) 0.7483(4) 0.9739(5) 0.107(3) Uani 1 1 d .
H34 H 0.1368 0.7672 1.0169 0.129 Uiso 1 1 calc R
C35 C 0.1042(2) 0.6759(3) 0.9582(4) 0.080(2) Uani 1 1 d .
C36 C 0.1501(2) 0.6299(3) 1.0083(3) 0.0782(19) Uani 1 1 d .
H36A H 0.1787 0.6601 1.0467 0.094 Uiso 1 1 calc R
H36B H 0.1449 0.5946 1.0304 0.094 Uiso 1 1 calc R
C37 C 0.1542(2) 0.5489(3) 0.8556(3) 0.0634(16) Uani 1 1 d .
C38 C 0.1662(2) 0.5145(4) 0.8225(3) 0.0754(18) Uani 1 1 d .
C39 C 0.1391(3) 0.4479(4) 0.7800(4) 0.095(2) Uani 1 1 d .
H39A H 0.1428 0.4118 0.8102 0.142 Uiso 1 1 calc R
H39B H 0.1530 0.4299 0.7623 0.142 Uiso 1 1 calc R
H39C H 0.1037 0.4586 0.7399 0.142 Uiso 1 1 calc R
C40 C 0.2045(3) 0.5439(5) 0.8321(4) 0.099(2) Uani 1 1 d .
H40 H 0.2132 0.5211 0.8100 0.119 Uiso 1 1 calc R
C41 C 0.2309(3) 0.6050(6) 0.8720(5) 0.111(3) Uani 1 1 d .
C42 C 0.2724(3) 0.6338(7) 0.8789(6) 0.167(5) Uani 1 1 d .
H42A H 0.2591 0.6409 0.8316 0.251 Uiso 1 1 calc R
H42B H 0.2998 0.5995 0.9052 0.251 Uiso 1 1 calc R
H42C H 0.2845 0.6792 0.9044 0.251 Uiso 1 1 calc R
C43 C 0.2186(2) 0.6373(4) 0.9054(4) 0.094(2) Uani 1 1 d .
H43 H 0.2362 0.6786 0.9335 0.113 Uiso 1 1 calc R
C44 C 0.1804(2) 0.6098(3) 0.8983(3) 0.0704(18) Uani 1 1 d .
C45 C 0.1665(2) 0.6437(3) 0.9325(4) 0.079(2) Uani 1 1 d .
H45A H 0.1341 0.6680 0.8958 0.095 Uiso 1 1 calc R
H45B H 0.1916 0.6804 0.9660 0.095 Uiso 1 1 calc R
C46 C 0.1759(2) 0.4572(3) 1.0470(3) 0.0626(16) Uani 1 1 d .
C47 C 0.1804(2) 0.4051(3) 1.0893(3) 0.0720(17) Uani 1 1 d .
C48 C 0.1369(3) 0.3554(4) 1.0569(4) 0.090(2) Uani 1 1 d .
H48A H 0.1070 0.3836 1.0344 0.135 Uiso 1 1 calc R
H48B H 0.1449 0.3257 1.0943 0.135 Uiso 1 1 calc R
H48C H 0.1307 0.3249 1.0214 0.135 Uiso 1 1 calc R
C49 C 0.2262(3) 0.4008(4) 1.1604(4) 0.097(2) Uani 1 1 d .
H49 H 0.2298 0.3665 1.1901 0.117 Uiso 1 1 calc R
C50 C 0.2664(3) 0.4442(5) 1.1894(4) 0.105(3) Uani 1 1 d .
C51 C 0.3157(3) 0.4362(6) 1.2674(4) 0.163(4) Uani 1 1 d .
H51A H 0.3178 0.4728 1.2957 0.245 Uiso 1 1 calc R
H51B H 0.3436 0.4417 1.2718 0.245 Uiso 1 1 calc R
H51C H 0.3171 0.3890 1.2845 0.245 Uiso 1 1 calc R
C52 C 0.2606(2) 0.4950(4) 1.1466(3) 0.087(2) Uani 1 1 d .
H52 H 0.2877 0.5256 1.1659 0.104 Uiso 1 1 calc R
C53 C 0.2155(2) 0.5027(3) 1.0748(3) 0.0676(16) Uani 1 1 d .
C54 C 0.21219(19) 0.5538(3) 1.0272(3) 0.0691(17) Uani 1 1 d .
H54A H 0.2387 0.5901 1.0573 0.083 Uiso 1 1 calc R
H54B H 0.2186 0.5271 1.0021 0.083 Uiso 1 1 calc R
N1 N 0.14850(13) 0.1109(2) 0.9933(2) 0.0447(10) Uani 1 1 d .
N2 N 0.16253(15) 0.5913(2) 0.9729(2) 0.0633(13) Uani 1 1 d .
O1 O 0.06302(12) 0.25837(18) 0.84219(17) 0.0463(9) Uani 1 1 d .
O2 O 0.15077(11) 0.24759(17) 0.95842(17) 0.0526(9) Uani 1 1 d .
O3 O 0.09193(11) 0.12531(16) 0.84602(16) 0.0467(9) Uani 1 1 d .
O4 O 0.05500(11) 0.17212(18) 0.91083(17) 0.0513(9) Uani 1 1 d .
O5 O 0.06026(12) 0.44197(19) 0.8453(2) 0.0508(10) Uani 1 1 d .
O6 O 0.05692(12) 0.57805(18) 0.8753(2) 0.0665(11) Uani 1 1 d .
O7 O 0.11673(12) 0.52221(18) 0.84811(19) 0.0625(10) Uani 1 1 d .
O8 O 0.13198(12) 0.46140(19) 0.97641(18) 0.0610(10) Uani 1 1 d .
O9 O -0.02582(11) 0.49568(17) 0.77240(18) 0.0585(10) Uani 1 1 d .
H2O H 0.0005 0.1902 0.8227 0.073 Uiso 1 1 d .
H1O H -0.0430 0.1749 0.7477 0.073 Uiso 1 1 d .
H3O H -0.0554 0.5080 0.7402 0.085 Uiso 1 1 d .
H4O H -0.0070 0.5385 0.7924 0.098 Uiso 1 1 d .
H5O H -0.0265 0.3474 0.7949 0.137 Uiso 1 1 d .
O10 O -0.01985(11) 0.35044(15) 0.76914(16) 0.0458(9) Uani 1 1 d .
O11 O -0.02315(11) 0.20478(17) 0.77675(16) 0.0507(9) Uani 1 1 d .
H1M H 0.085(3) 0.288(5) 0.863(5) 0.15(4) Uiso 1 1 d .
H5M H 0.065(2) 0.415(3) 0.874(3) 0.07(2) Uiso 1 1 d .

loop_
_atom_site_aniso_label
_atom_site_aniso_U_11
_atom_site_aniso_U_22
_atom_site_aniso_U_33
_atom_site_aniso_U_23
_atom_site_aniso_U_13
_atom_site_aniso_U_12
Al1 0.0301(8) 0.0403(9) 0.0368(8) -0.0008(6) 0.0169(7) 0.0020(6)
Al2 0.0341(9) 0.0378(9) 0.0585(10) -0.0079(7) 0.0222(8) -0.0025(7)
Al3 0.0300(11) 0.0318(11) 0.0404(12) 0.000 0.0172(10) 0.000
Al4 0.0329(11) 0.0317(12) 0.0502(13) 0.000 0.0214(11) 0.000
C1 0.031(3) 0.049(3) 0.044(3) -0.006(3) 0.019(3) 0.000(3)
C2 0.038(3) 0.048(3) 0.062(4) -0.011(3) 0.029(3) 0.000(3)
C3 0.048(3) 0.057(4) 0.072(4) -0.006(3) 0.038(3) -0.003(3)
C4 0.042(3) 0.067(4) 0.067(4) -0.017(3) 0.032(3) -0.009(3)
C5 0.037(3) 0.082(4) 0.053(4) -0.017(4) 0.017(3) -0.008(3)
C6 0.047(4) 0.125(6) 0.071(4) -0.010(4) 0.017(4) -0.014(4)
C7 0.044(3) 0.075(4) 0.046(3) -0.002(3) 0.021(3) 0.005(3)
C8 0.036(3) 0.060(3) 0.043(3) -0.008(3) 0.020(3) -0.001(3)
C9 0.044(3) 0.060(3) 0.040(3) 0.003(3) 0.024(3) 0.004(3)
C10 0.042(3) 0.036(3) 0.051(3) 0.001(3) 0.031(3) 0.004(2)
C11 0.059(3) 0.044(3) 0.055(3) -0.001(3) 0.037(3) 0.005(3)
C12 0.086(4) 0.058(4) 0.056(4) -0.013(3) 0.035(4) 0.009(3)
C13 0.074(4) 0.043(4) 0.072(4) -0.011(3) 0.045(4) 0.003(3)
C14 0.072(4) 0.040(3) 0.080(4) -0.003(3) 0.050(4) 0.010(3)
C15 0.105(6) 0.052(4) 0.110(6) -0.001(4) 0.058(5) 0.023(4)
C16 0.054(3) 0.048(4) 0.074(4) 0.012(3) 0.041(3) 0.017(3)
C17 0.042(3) 0.049(3) 0.060(3) 0.003(3) 0.034(3) 0.005(3)
C18 0.037(3) 0.052(3) 0.049(3) 0.005(3) 0.024(3) 0.007(2)
C19 0.041(3) 0.081(4) 0.044(3) 0.007(3) 0.027(3) 0.008(3)
C20 0.064(4) 0.129(6) 0.067(4) 0.027(4) 0.049(4) 0.036(4)
C21 0.099(6) 0.167(8) 0.104(6) 0.042(6) 0.077(5) 0.075(6)
C22 0.095(6) 0.203(10) 0.105(6) 0.059(6) 0.083(5) 0.067(6)
C23 0.092(5) 0.194(9) 0.098(6) 0.058(6) 0.078(5) 0.043(6)
C24 0.154(9) 0.316(16) 0.157(9) 0.126(10) 0.134(8) 0.094(10)
C25 0.065(4) 0.116(6) 0.076(4) 0.028(4) 0.048(4) 0.015(4)
C26 0.043(3) 0.073(4) 0.046(3) 0.008(3) 0.028(3) 0.001(3)
C27 0.045(3) 0.054(3) 0.050(3) 0.011(3) 0.029(3) 0.007(3)
C28 0.055(4) 0.040(4) 0.115(5) -0.019(3) 0.050(4) -0.003(3)
C29 0.054(4) 0.046(4) 0.130(6) -0.016(4) 0.049(4) 0.004(3)
C30 0.056(4) 0.065(4) 0.129(6) -0.008(4) 0.035(5) 0.017(3)
C31 0.067(5) 0.052(4) 0.177(8) -0.025(5) 0.064(6) 0.000(4)
C32 0.082(5) 0.054(4) 0.171(8) -0.036(5) 0.079(6) -0.004(4)
C33 0.106(7) 0.067(5) 0.251(13) -0.057(7) 0.095(8) -0.005(5)
C34 0.069(5) 0.063(5) 0.147(7) -0.049(5) 0.060(5) -0.010(4)
C35 0.057(4) 0.056(4) 0.100(5) -0.027(4) 0.045(4) -0.007(3)
C36 0.058(4) 0.056(4) 0.079(4) -0.025(3) 0.033(4) -0.010(3)
C37 0.037(3) 0.057(4) 0.064(4) 0.015(3) 0.024(3) 0.002(3)
C38 0.049(4) 0.090(5) 0.079(4) 0.015(4) 0.042(4) 0.009(3)
C39 0.086(5) 0.106(6) 0.103(5) -0.013(5) 0.070(5) 0.000(4)
C40 0.059(4) 0.136(7) 0.097(5) 0.021(5) 0.053(4) 0.014(5)
C41 0.058(5) 0.136(8) 0.121(7) 0.036(6) 0.056(5) -0.003(5)
C42 0.099(7) 0.219(12) 0.185(10) 0.032(9) 0.100(8) -0.029(7)
C43 0.051(4) 0.089(5) 0.093(5) 0.028(4) 0.033(4) -0.012(4)
C44 0.041(3) 0.058(4) 0.077(4) 0.016(3) 0.029(3) 0.005(3)
C45 0.044(3) 0.045(4) 0.090(5) -0.001(3) 0.026(4) -0.011(3)
C46 0.050(4) 0.060(4) 0.055(4) -0.011(3) 0.029(3) 0.001(3)
C47 0.077(4) 0.068(4) 0.064(4) -0.001(3) 0.047(4) 0.000(3)
C48 0.096(5) 0.077(5) 0.093(5) 0.011(4) 0.065(5) -0.003(4)
C49 0.096(6) 0.098(6) 0.064(5) 0.007(4) 0.044(5) 0.009(5)
C50 0.075(5) 0.109(6) 0.063(5) -0.008(5) 0.024(4) -0.007(5)
C51 0.108(7) 0.190(10) 0.067(5) 0.008(6) 0.016(5) -0.004(7)
C52 0.063(4) 0.086(5) 0.058(4) -0.006(4) 0.023(4) -0.009(4)
C53 0.050(4) 0.054(4) 0.062(4) -0.008(3) 0.026(3) -0.003(3)
C54 0.037(3) 0.056(4) 0.068(4) -0.005(3) 0.020(3) -0.005(3)
N1 0.033(2) 0.045(2) 0.045(2) -0.0024(19) 0.023(2) -0.0021(19)
N2 0.042(3) 0.043(3) 0.068(3) -0.007(2) 0.026(2) -0.003(2)
O1 0.0333(19) 0.0343(19) 0.045(2) -0.0033(15) 0.0177(17) -0.0012(15)
O2 0.0313(19) 0.048(2) 0.044(2) 0.0012(16) 0.0139(18) -0.0001(15)
O3 0.0460(19) 0.036(2) 0.0424(19) 0.0031(15) 0.0255(17) 0.0087(15)
O4 0.0368(19) 0.058(2) 0.045(2) 0.0048(17) 0.0240(17) 0.0073(16)
O5 0.038(2) 0.036(2) 0.054(2) -0.0013(18) 0.0235(19) -0.0011(15)
O6 0.043(2) 0.037(2) 0.086(3) -0.0117(19) 0.033(2) -0.0012(16)
O7 0.040(2) 0.056(2) 0.073(2) -0.0073(19) 0.033(2) -0.0089(17)
O8 0.046(2) 0.054(2) 0.056(2) -0.0063(18) 0.026(2) -0.0082(17)
O9 0.0383(19) 0.043(2) 0.064(2) -0.0046(17) 0.0251(18) 0.0040(16)
O10 0.0362(18) 0.0359(19) 0.0501(19) -0.0012(15) 0.0249(17) 0.0004(14)
O11 0.0364(18) 0.045(2) 0.0425(18) -0.0011(15) 0.0174(16) -0.0083(15)

loop_
_atom_type_symbol
_atom_type_description
_atom_type_scat_dispersion_real
_atom_type_scat_dispersion_imag
_atom_type_scat_source
C C 0.0033 0.0016 'International Tables Vol C Tables 4.2.6.8 and 6.1.1.4'
H H 0.0000 0.0000 'International Tables Vol C Tables 4.2.6.8 and 6.1.1.4'
N N 0.0061 0.0033 'International Tables Vol C Tables 4.2.6.8 and 6.1.1.4'
O O 0.0106 0.0060 'International Tables Vol C Tables 4.2.6.8 and 6.1.1.4'
Al Al 0.0645 0.0514 'International Tables Vol C Tables 4.2.6.8 and 6.1.1.4'

loop_
_geom_angle_atom_site_label_1
_geom_angle_atom_site_label_2
_geom_angle_atom_site_label_3
_geom_angle
_geom_angle_site_symmetry_1
_geom_angle_site_symmetry_3
O2 Al1 O4 127.15(18) . .
O2 Al1 O3 120.99(18) . .
O4 Al1 O3 111.83(17) . .
O2 Al1 O1 85.47(16) . .
O4 Al1 O1 89.99(16) . .
O3 Al1 O1 93.55(15) . .
O2 Al1 N1 89.55(15) . .
O4 Al1 N1 89.73(16) . .
O3 Al1 N1 92.55(15) . .
O1 Al1 N1 173.53(16) . .
O8 Al2 O7 130.19(19) . .
O8 Al2 O6 117.7(2) . .
O7 Al2 O6 112.1(2) . .
O8 Al2 O5 87.33(19) . .
O7 Al2 O5 88.41(19) . .
O6 Al2 O5 94.38(16) . .
O8 Al2 N2 89.16(18) . .
O7 Al2 N2 88.94(19) . .
O6 Al2 N2 92.97(17) . .
O5 Al2 N2 172.66(18) . .
O1 Al3 O1 164.9(2) . 2_556
O1 Al3 O10 94.27(15) . 2_556
O1 Al3 O10 97.63(15) 2_556 2_556
O1 Al3 O10 97.62(15) . .
O1 Al3 O10 94.27(15) 2_556 .
O10 Al3 O10 76.1(2) 2_556 .
O1 Al3 O11 84.61(14) . 2_556
O1 Al3 O11 85.55(15) 2_556 2_556
O10 Al3 O11 92.60(14) 2_556 2_556
O10 Al3 O11 168.63(16) . 2_556
O1 Al3 O11 85.55(15) . .
O1 Al3 O11 84.61(14) 2_556 .
O10 Al3 O11 168.63(16) 2_556 .
O10 Al3 O11 92.59(14) . .
O11 Al3 O11 98.7(2) 2_556 .
O10 Al4 O10 76.6(2) 2_556 .
O10 Al4 O5 97.59(15) 2_556 .
O10 Al4 O5 94.38(17) . .
O10 Al4 O5 94.38(17) 2_556 2_556
O10 Al4 O5 97.59(15) . 2_556
O5 Al4 O5 164.7(3) . 2_556
O10 Al4 O9 92.60(14) 2_556 2_556
O10 Al4 O9 169.21(16) . 2_556
O5 Al4 O9 86.06(17) . 2_556
O5 Al4 O9 83.96(15) 2_556 2_556
O10 Al4 O9 169.21(16) 2_556 .
O10 Al4 O9 92.59(14) . .
O5 Al4 O9 83.96(15) . .
O5 Al4 O9 86.05(17) 2_556 .
O9 Al4 O9 98.2(2) 2_556 .
O2 C1 C8 120.8(5) . .
O2 C1 C2 118.8(5) . .
C8 C1 C2 120.4(5) . .
C4 C2 C1 118.0(5) . .
C4 C2 C3 122.5(5) . .
C1 C2 C3 119.5(5) . .
C2 C3 H3A 109.5 . .
C2 C3 H3B 109.5 . .
H3A C3 H3B 109.5 . .
C2 C3 H3C 109.5 . .
H3A C3 H3C 109.5 . .
H3B C3 H3C 109.5 . .
C5 C4 C2 122.9(6) . .
C5 C4 H4 118.5 . .
C2 C4 H4 118.5 . .
C4 C5 C7 118.3(5) . .
C4 C5 C6 121.2(6) . .
C7 C5 C6 120.5(6) . .
C5 C6 H6A 109.5 . .
C5 C6 H6B 109.5 . .
H6A C6 H6B 109.5 . .
C5 C6 H6C 109.5 . .
H6A C6 H6C 109.5 . .
H6B C6 H6C 109.5 . .
C5 C7 C8 120.8(6) . .
C5 C7 H7 119.6 . .
C8 C7 H7 119.6 . .
C1 C8 C7 119.5(5) . .
C1 C8 C9 119.3(4) . .
C7 C8 C9 121.1(5) . .
N1 C9 C8 114.5(4) . .
N1 C9 H9A 108.6 . .
C8 C9 H9A 108.6 . .
N1 C9 H9B 108.6 . .
C8 C9 H9B 108.6 . .
H9A C9 H9B 107.6 . .
O3 C10 C11 120.9(4) . .
O3 C10 C17 119.4(4) . .
C11 C10 C17 119.6(4) . .
C13 C11 C10 118.7(5) . .
C13 C11 C12 118.9(5) . .
C10 C11 C12 122.4(5) . .
C11 C12 H12A 109.5 . .
C11 C12 H12B 109.5 . .
H12A C12 H12B 109.5 . .
C11 C12 H12C 109.5 . .
H12A C12 H12C 109.5 . .
H12B C12 H12C 109.5 . .
C11 C13 C14 123.5(5) . .
C11 C13 H13 118.3 . .
C14 C13 H13 118.3 . .
C16 C14 C13 117.1(5) . .
C16 C14 C15 120.8(6) . .
C13 C14 C15 122.0(6) . .
C14 C15 H15A 109.5 . .
C14 C15 H15B 109.5 . .
H15A C15 H15B 109.5 . .
C14 C15 H15C 109.5 . .
H15A C15 H15C 109.5 . .
H15B C15 H15C 109.5 . .
C14 C16 C17 122.0(5) . .
C14 C16 H16 119.0 . .
C17 C16 H16 119.0 . .
C10 C17 C16 119.0(5) . .
C10 C17 C18 121.1(4) . .
C16 C17 C18 119.8(5) . .
N1 C18 C17 112.7(4) . .
N1 C18 H18A 109.1 . .
C17 C18 H18A 109.1 . .
N1 C18 H18B 109.1 . .
C17 C18 H18B 109.1 . .
H18A C18 H18B 107.8 . .
O4 C19 C20 118.7(5) . .
O4 C19 C26 119.7(5) . .
C20 C19 C26 121.6(5) . .
C19 C20 C22 117.6(6) . .
C19 C20 C21 121.3(6) . .
C22 C20 C21 121.1(6) . .
C20 C21 H21A 109.5 . .
C20 C21 H21B 109.5 . .
H21A C21 H21B 109.5 . .
C20 C21 H21C 109.5 . .
H21A C21 H21C 109.5 . .
H21B C21 H21C 109.5 . .
C23 C22 C20 122.5(7) . .
C23 C22 H22 118.7 . .
C20 C22 H22 118.7 . .
C22 C23 C25 117.0(6) . .
C22 C23 C24 122.5(8) . .
C25 C23 C24 120.6(8) . .
C23 C24 H24A 109.5 . .
C23 C24 H24B 109.5 . .
H24A C24 H24B 109.5 . .
C23 C24 H24C 109.5 . .
H24A C24 H24C 109.5 . .
H24B C24 H24C 109.5 . .
C26 C25 C23 121.3(6) . .
C26 C25 H25 119.3 . .
C23 C25 H25 119.3 . .
C25 C26 C19 119.9(5) . .
C25 C26 C27 120.9(5) . .
C19 C26 C27 119.1(5) . .
N1 C27 C26 113.1(4) . .
N1 C27 H27A 109.0 . .
C26 C27 H27A 109.0 . .
N1 C27 H27B 109.0 . .
C26 C27 H27B 109.0 . .
H27A C27 H27B 107.8 . .
O6 C28 C35 120.5(5) . .
O6 C28 C29 119.4(5) . .
C35 C28 C29 120.1(5) . .
C31 C29 C28 117.6(6) . .
C31 C29 C30 120.1(6) . .
C28 C29 C30 122.3(5) . .
C29 C30 H30A 109.5 . .
C29 C30 H30B 109.5 . .
H30A C30 H30B 109.5 . .
C29 C30 H30C 109.5 . .
H30A C30 H30C 109.5 . .
H30B C30 H30C 109.5 . .
C32 C31 C29 122.8(7) . .
C32 C31 H31 118.6 . .
C29 C31 H31 118.6 . .
C31 C32 C34 118.6(6) . .
C31 C32 C33 119.9(7) . .
C34 C32 C33 121.4(7) . .
C32 C33 H33A 109.5 . .
C32 C33 H33B 109.5 . .
H33A C33 H33B 109.5 . .
C32 C33 H33C 109.5 . .
H33A C33 H33C 109.5 . .
H33B C33 H33C 109.5 . .
C32 C34 C35 121.7(7) . .
C32 C34 H34 119.2 . .
C35 C34 H34 119.2 . .
C28 C35 C34 119.2(6) . .
C28 C35 C36 120.8(5) . .
C34 C35 C36 120.0(6) . .
N2 C36 C35 113.3(5) . .
N2 C36 H36A 108.9 . .
C35 C36 H36A 108.9 . .
N2 C36 H36B 108.9 . .
C35 C36 H36B 108.9 . .
H36A C36 H36B 107.7 . .
O7 C37 C38 119.6(5) . .
O7 C37 C44 118.5(6) . .
C38 C37 C44 121.9(6) . .
C40 C38 C37 116.9(7) . .
C40 C38 C39 122.7(7) . .
C37 C38 C39 120.4(6) . .
C38 C39 H39A 109.5 . .
C38 C39 H39B 109.5 . .
H39A C39 H39B 109.5 . .
C38 C39 H39C 109.5 . .
H39A C39 H39C 109.5 . .
H39B C39 H39C 109.5 . .
C38 C40 C41 124.1(8) . .
C38 C40 H40 118.0 . .
C41 C40 H40 118.0 . .
C43 C41 C40 117.5(7) . .
C43 C41 C42 122.3(10) . .
C40 C41 C42 120.1(11) . .
C41 C42 H42A 109.5 . .
C41 C42 H42B 109.5 . .
H42A C42 H42B 109.5 . .
C41 C42 H42C 109.5 . .
H42A C42 H42C 109.5 . .
H42B C42 H42C 109.5 . .
C41 C43 C44 121.2(8) . .
C41 C43 H43 119.4 . .
C44 C43 H43 119.4 . .
C37 C44 C43 118.3(7) . .
C37 C44 C45 119.7(6) . .
C43 C44 C45 122.0(7) . .
C44 C45 N2 113.7(5) . .
C44 C45 H45A 108.8 . .
N2 C45 H45A 108.8 . .
C44 C45 H45B 108.8 . .
N2 C45 H45B 108.8 . .
H45A C45 H45B 107.7 . .
O8 C46 C53 120.0(5) . .
O8 C46 C47 118.6(5) . .
C53 C46 C47 121.3(5) . .
C49 C47 C46 117.2(6) . .
C49 C47 C48 122.9(6) . .
C46 C47 C48 120.0(6) . .
C47 C48 H48A 109.5 . .
C47 C48 H48B 109.5 . .
H48A C48 H48B 109.5 . .
C47 C48 H48C 109.5 . .
H48A C48 H48C 109.5 . .
H48B C48 H48C 109.5 . .
C50 C49 C47 123.1(7) . .
C50 C49 H49 118.5 . .
C47 C49 H49 118.5 . .
C52 C50 C49 118.2(7) . .
C52 C50 C51 121.3(8) . .
C49 C50 C51 120.5(9) . .
C50 C51 H51A 109.5 . .
C50 C51 H51B 109.5 . .
H51A C51 H51B 109.5 . .
C50 C51 H51C 109.5 . .
H51A C51 H51C 109.5 . .
H51B C51 H51C 109.5 . .
C50 C52 C53 121.8(7) . .
C50 C52 H52 119.1 . .
C53 C52 H52 119.1 . .
C46 C53 C52 118.5(6) . .
C46 C53 C54 121.0(5) . .
C52 C53 C54 120.2(6) . .
N2 C54 C53 114.2(5) . .
N2 C54 H54A 108.7 . .
C53 C54 H54A 108.7 . .
N2 C54 H54B 108.7 . .
C53 C54 H54B 108.7 . .
H54A C54 H54B 107.6 . .
C18 N1 C9 108.8(4) . .
C18 N1 C27 109.2(4) . .
C9 N1 C27 109.4(4) . .
C18 N1 Al1 106.9(3) . .
C9 N1 Al1 110.8(3) . .
C27 N1 Al1 111.7(3) . .
C36 N2 C54 110.6(5) . .
C36 N2 C45 110.6(5) . .
C54 N2 C45 107.5(4) . .
C36 N2 Al2 106.7(3) . .
C54 N2 Al2 110.3(3) . .
C45 N2 Al2 111.2(3) . .
Al3 O1 Al1 139.1(2) . .
Al3 O1 H1M 124(7) . .
Al1 O1 H1M 96(6) . .
C1 O2 Al1 137.8(3) . .
C10 O3 Al1 132.2(3) . .
C19 O4 Al1 134.1(3) . .
Al2 O5 Al4 137.8(2) . .
Al2 O5 H5M 102(4) . .
Al4 O5 H5M 115(4) . .
C28 O6 Al2 131.4(3) . .
C37 O7 Al2 135.8(4) . .
C46 O8 Al2 138.0(4) . .
Al4 O9 H3O 118.1 . .
Al4 O9 H4O 112.6 . .
H3O O9 H4O 106.0 . .
Al4 O10 Al3 103.60(16) . .
Al4 O10 H5O 130.3 . .
Al3 O10 H5O 122.8 . .
Al3 O11 H2O 114.7 . .
Al3 O11 H1O 117.2 . .
H2O O11 H1O 116.4 . .

loop_
_geom_bond_atom_site_label_1
_geom_bond_atom_site_label_2
_geom_bond_distance
_geom_bond_site_symmetry_2
Al1 O2 1.754(3) .
Al1 O4 1.786(4) .
Al1 O3 1.806(3) .
Al1 O1 1.865(3) .
Al1 N1 2.098(4) .
Al2 O8 1.741(4) .
Al2 O7 1.787(4) .
Al2 O6 1.794(4) .
Al2 O5 1.860(4) .
Al2 N2 2.093(4) .
Al3 O1 1.858(3) .
Al3 O1 1.858(3) 2_556
Al3 O10 1.866(3) 2_556
Al3 O10 1.866(3) .
Al3 O11 1.906(3) 2_556
Al3 O11 1.906(3) .
Al4 O10 1.856(3) 2_556
Al4 O10 1.856(3) .
Al4 O5 1.864(4) .
Al4 O5 1.864(3) 2_556
Al4 O9 1.904(4) 2_556
Al4 O9 1.904(4) .
C1 O2 1.346(6) .
C1 C8 1.379(7) .
C1 C2 1.390(7) .
C2 C4 1.384(7) .
C2 C3 1.510(8) .
C3 H3A 0.9700 .
C3 H3B 0.9700 .
C3 H3C 0.9700 .
C4 C5 1.365(8) .
C4 H4 0.9400 .
C5 C7 1.379(8) .
C5 C6 1.539(8) .
C6 H6A 0.9700 .
C6 H6B 0.9700 .
C6 H6C 0.9700 .
C7 C8 1.394(7) .
C7 H7 0.9400 .
C8 C9 1.517(7) .
C9 N1 1.489(6) .
C9 H9A 0.9800 .
C9 H9B 0.9800 .
C10 O3 1.366(5) .
C10 C11 1.382(7) .
C10 C17 1.401(7) .
C11 C13 1.381(7) .
C11 C12 1.502(7) .
C12 H12A 0.9700 .
C12 H12B 0.9700 .
C12 H12C 0.9700 .
C13 C14 1.383(8) .
C13 H13 0.9400 .
C14 C16 1.361(8) .
C14 C15 1.515(8) .
C15 H15A 0.9700 .
C15 H15B 0.9700 .
C15 H15C 0.9700 .
C16 C17 1.406(7) .
C16 H16 0.9400 .
C17 C18 1.501(7) .
C18 N1 1.487(6) .
C18 H18A 0.9800 .
C18 H18B 0.9800 .
C19 O4 1.374(6) .
C19 C20 1.380(8) .
C19 C26 1.392(7) .
C20 C22 1.405(10) .
C20 C21 1.504(9) .
C21 H21A 0.9700 .
C21 H21B 0.9700 .
C21 H21C 0.9700 .
C22 C23 1.392(11) .
C22 H22 0.9400 .
C23 C25 1.420(10) .
C23 C24 1.481(11) .
C24 H24A 0.9700 .
C24 H24B 0.9700 .
C24 H24C 0.9700 .
C25 C26 1.361(8) .
C25 H25 0.9400 .
C26 C27 1.502(7) .
C27 N1 1.489(6) .
C27 H27A 0.9800 .
C27 H27B 0.9800 .
C28 O6 1.375(6) .
C28 C35 1.391(8) .
C28 C29 1.412(8) .
C29 C31 1.404(9) .
C29 C30 1.507(9) .
C30 H30A 0.9700 .
C30 H30B 0.9700 .
C30 H30C 0.9700 .
C31 C32 1.358(10) .
C31 H31 0.9400 .
C32 C34 1.375(10) .
C32 C33 1.530(10) .
C33 H33A 0.9700 .
C33 H33B 0.9700 .
C33 H33C 0.9700 .
C34 C35 1.395(9) .
C34 H34 0.9400 .
C35 C36 1.494(9) .
C36 N2 1.484(8) .
C36 H36A 0.9800 .
C36 H36B 0.9800 .
C37 O7 1.364(7) .
C37 C38 1.382(9) .
C37 C44 1.399(8) .
C38 C40 1.379(9) .
C38 C39 1.490(9) .
C39 H39A 0.9700 .
C39 H39B 0.9700 .
C39 H39C 0.9700 .
C40 C41 1.382(12) .
C40 H40 0.9400 .
C41 C43 1.379(12) .
C41 C42 1.526(11) .
C42 H42A 0.9700 .
C42 H42B 0.9700 .
C42 H42C 0.9700 .
C43 C44 1.401(9) .
C43 H43 0.9400 .
C44 C45 1.457(9) .
C45 N2 1.522(8) .
C45 H45A 0.9800 .
C45 H45B 0.9800 .
C46 O8 1.364(6) .
C46 C53 1.386(8) .
C46 C47 1.391(8) .
C47 C49 1.390(9) .
C47 C48 1.511(9) .
C48 H48A 0.9700 .
C48 H48B 0.9700 .
C48 H48C 0.9700 .
C49 C50 1.371(11) .
C49 H49 0.9400 .
C50 C52 1.365(10) .
C50 C51 1.518(10) .
C51 H51A 0.9700 .
C51 H51B 0.9700 .
C51 H51C 0.9700 .
C52 C53 1.396(8) .
C52 H52 0.9400 .
C53 C54 1.503(9) .
C54 N2 1.498(7) .
C54 H54A 0.9800 .
C54 H54B 0.9800 .
O1 H1M 0.81(9) .
O5 H5M 0.82(6) .
O9 H3O 0.8216 .
O9 H4O 0.9409 .
O10 H5O 0.8699 .
O11 H2O 0.9001 .
O11 H1O 0.8036 .
